data_7201678
loop_
_publ_author_name
'Kalf, Irmgard'
'Wang, Ruimin'
'Englert, Ulli'

_publ_section_title
;
 A robust conglomerate structure type in salts of cationic
 organopalladium complexes and non-coordinating anions
;
_journal_issue 1
_journal_name_full CrystEngComm
_journal_page_first 39
_journal_paper_doi 10.1039/b712641g
_journal_volume 10
_journal_year 2008
_chemical_absolute_configuration rmad
_chemical_formula_moiety 'C14 H25 F N3 Pd, B F4'
_chemical_formula_sum 'C14 H25 B F5 N3 Pd'
_chemical_formula_weight 447.58
_chemical_name_systematic
;
?
;
_space_group_IT_number 19
_symmetry_cell_setting orthorhombic
_symmetry_space_group_name_Hall 'P 2ac 2ab'
_symmetry_space_group_name_H-M 'P 21 21 21'
_atom_sites_solution_hydrogens geom
_atom_sites_solution_primary direct
_atom_sites_solution_secondary difmap
_audit_creation_method SHELXL-97
_cell_angle_alpha 90.00
_cell_angle_beta 90.00
_cell_angle_gamma 90.00
_cell_formula_units_Z 4
_cell_length_a 8.9088(9)
_cell_length_b 9.5432(10)
_cell_length_c 20.917(2)
_cell_measurement_reflns_used 7656
_cell_measurement_temperature 110(2)
_cell_measurement_theta_max 28.17
_cell_measurement_theta_min 2.35
_cell_volume 1778.3(3)
_computing_cell_refinement SMART
_computing_data_collection 'SMART (Bruker, 2001)'
_computing_data_reduction 'SAINT (Bruker, 1999)'
_computing_molecular_graphics 'PLATON (Spek, 2003)'
_computing_publication_material 'SHELXL97 (Sheldrick, 1997b)'
_computing_structure_refinement 'SHELXL97 (Sheldrick, 1997b)'
_computing_structure_solution 'SHELXS97 (Sheldrick, 1997a)'
_diffrn_ambient_temperature 110(2)
_diffrn_measured_fraction_theta_full .980
_diffrn_measured_fraction_theta_max .980
_diffrn_measurement_device_type 'CCD area detector'
_diffrn_measurement_method '\w scans'
_diffrn_radiation_monochromator graphite
_diffrn_radiation_source 'fine-focus sealed tube'
_diffrn_radiation_type MoK\a
_diffrn_radiation_wavelength 0.71073
_diffrn_reflns_av_R_equivalents 0.0653
_diffrn_reflns_av_sigmaI/netI 0.0500
_diffrn_reflns_limit_h_max 12
_diffrn_reflns_limit_h_min -12
_diffrn_reflns_limit_k_max 13
_diffrn_reflns_limit_k_min -13
_diffrn_reflns_limit_l_max 29
_diffrn_reflns_limit_l_min -29
_diffrn_reflns_number 25367
_diffrn_reflns_theta_full 30.56
_diffrn_reflns_theta_max 30.56
_diffrn_reflns_theta_min 2.35
_exptl_absorpt_coefficient_mu 1.093
_exptl_absorpt_correction_T_max 0.95
_exptl_absorpt_correction_T_min 0.59
_exptl_absorpt_correction_type multi-scan
_exptl_absorpt_process_details SADABS
_exptl_crystal_colour colourless
_exptl_crystal_density_diffrn 1.672
_exptl_crystal_density_method 'not measured'
_exptl_crystal_description rod
_exptl_crystal_F_000 904
_exptl_crystal_size_max 0.54
_exptl_crystal_size_mid 0.06
_exptl_crystal_size_min 0.05
_refine_diff_density_max 2.213
_refine_diff_density_min -1.256
_refine_diff_density_rms .117
_refine_ls_abs_structure_details 'Flack H D (1983), Acta Cryst. A39, 876-881'
_refine_ls_abs_structure_Flack 0.00(3)
_refine_ls_extinction_method none
_refine_ls_goodness_of_fit_ref 1.048
_refine_ls_hydrogen_treatment constr
_refine_ls_matrix_type full
_refine_ls_number_parameters 222
_refine_ls_number_reflns 5271
_refine_ls_number_restraints 0
_refine_ls_restrained_S_all 1.048
_refine_ls_R_factor_all 0.0370
_refine_ls_R_factor_gt 0.0346
_refine_ls_shift/su_max 0.003
_refine_ls_shift/su_mean 0.000
_refine_ls_structure_factor_coef Fsqd
_refine_ls_weighting_details 'calc w=1/[\s^2^(Fo^2^)+(0.0470P)^2^+0.0340P] where P=(Fo^2^+2Fc^2^)/3'
_refine_ls_weighting_scheme calc
_refine_ls_wR_factor_gt 0.0812
_refine_ls_wR_factor_ref 0.0825
_reflns_number_gt 5038
_reflns_number_total 5271
_reflns_threshold_expression >2sigma(I)
_cod_data_source_file b712641g.txt
_cod_data_source_block R1c
_cod_depositor_comments
;
The following automatic conversions were performed:
'_symmetry_cell_setting' value 'Orthorhombic' changed to 'orthorhombic'
according to '/home/saulius/struct/CIF-dictionaries/cif_core.dic'
dictionary named 'cif_core.dic' version 2.4.1 from 2010-06-29.

Automatic conversion script
Id: cif_fix_enum 1527 2010-12-29 10:47:43Z saulius 
;
_cod_database_code 7201678

loop_
_symmetry_equiv_pos_as_xyz
'x, y, z'
'-x+1/2, -y, z+1/2'
'x+1/2, -y+1/2, -z'
'-x, y+1/2, -z+1/2'

loop_
_atom_site_label
_atom_site_type_symbol
_atom_site_fract_x
_atom_site_fract_y
_atom_site_fract_z
_atom_site_U_iso_or_equiv
_atom_site_adp_type
_atom_site_occupancy
_atom_site_symmetry_multiplicity
_atom_site_calc_flag
_atom_site_refinement_flags
_atom_site_disorder_assembly
_atom_site_disorder_group
Pd1 Pd 0.73155(2) 0.45235(2) 0.853130(9) 0.01134(6) Uani 1 1 d . . .
F1 F 0.6628(3) 0.2875(2) 0.60574(9) 0.0278(5) Uani 1 1 d . . .
N1 N 0.8504(3) 0.6166(2) 0.80837(12) 0.0142(5) Uani 1 1 d . . .
N2 N 0.7685(3) 0.5726(2) 0.93974(13) 0.0182(5) Uani 1 1 d . . .
N3 N 0.6225(3) 0.2922(2) 0.89871(11) 0.0147(5) Uani 1 1 d . . .
H3A H 0.6528 0.2880 0.9407 0.018 Uiso 1 1 calc R . .
H3B H 0.5206 0.3081 0.8980 0.018 Uiso 1 1 calc R . .
C1 C 0.9290(3) 0.6890(3) 0.86177(14) 0.0185(6) Uani 1 1 d . . .
H1A H 0.9657 0.7813 0.8469 0.022 Uiso 1 1 calc R . .
H1B H 1.0168 0.6328 0.8752 0.022 Uiso 1 1 calc R . .
C2 C 0.8249(4) 0.7093(3) 0.91804(14) 0.0195(6) Uani 1 1 d . . .
H2A H 0.8794 0.7561 0.9533 0.023 Uiso 1 1 calc R . .
H2B H 0.7396 0.7698 0.9054 0.023 Uiso 1 1 calc R . .
C3 C 0.8858(4) 0.5000(4) 0.97888(15) 0.0219(7) Uani 1 1 d . . .
H3C H 0.9808 0.4986 0.9553 0.033 Uiso 1 1 calc R . .
H3D H 0.8538 0.4037 0.9877 0.033 Uiso 1 1 calc R . .
H3E H 0.8996 0.5503 1.0193 0.033 Uiso 1 1 calc R . .
C4 C 0.6320(4) 0.5913(3) 0.97905(15) 0.0214(6) Uani 1 1 d . . .
H4A H 0.6538 0.6550 1.0146 0.032 Uiso 1 1 calc R . .
H4B H 0.6000 0.5003 0.9960 0.032 Uiso 1 1 calc R . .
H4C H 0.5517 0.6309 0.9526 0.032 Uiso 1 1 calc R . .
C5 C 0.9692(3) 0.5725(3) 0.76247(14) 0.0172(6) Uani 1 1 d . . .
H5A H 0.9224 0.5397 0.7228 0.026 Uiso 1 1 calc R . .
H5B H 1.0285 0.4964 0.7813 0.026 Uiso 1 1 calc R . .
H5C H 1.0349 0.6522 0.7531 0.026 Uiso 1 1 calc R . .
C6 C 0.7477(4) 0.7141(3) 0.77592(14) 0.0182(6) Uani 1 1 d . . .
H6A H 0.6723 0.7477 0.8064 0.027 Uiso 1 1 calc R . .
H6B H 0.6977 0.6658 0.7405 0.027 Uiso 1 1 calc R . .
H6C H 0.8048 0.7940 0.7593 0.027 Uiso 1 1 calc R . .
C7 C 0.6568(3) 0.1571(3) 0.86620(12) 0.0142(5) Uani 1 1 d . . .
H7 H 0.5767 0.0869 0.8760 0.017 Uiso 1 1 calc R . .
C8 C 0.6577(3) 0.1890(3) 0.79546(13) 0.0143(5) Uani 1 1 d . . .
C9 C 0.6919(3) 0.3281(3) 0.77782(13) 0.0127(5) Uani 1 1 d . . .
C10 C 0.6895(3) 0.3597(3) 0.71265(14) 0.0166(5) Uani 1 1 d . . .
H10 H 0.7066 0.4527 0.6983 0.020 Uiso 1 1 calc R . .
C11 C 0.6619(4) 0.2535(3) 0.66944(14) 0.0184(6) Uani 1 1 d . . .
C12 C 0.6321(3) 0.1175(3) 0.68537(15) 0.0193(6) Uani 1 1 d . . .
H12 H 0.6149 0.0478 0.6537 0.023 Uiso 1 1 calc R . .
C13 C 0.6283(3) 0.0860(3) 0.75088(15) 0.0172(6) Uani 1 1 d . . .
H13 H 0.6053 -0.0065 0.7646 0.021 Uiso 1 1 calc R . .
C14 C 0.8075(4) 0.1038(3) 0.89013(15) 0.0213(6) Uani 1 1 d . . .
H14A H 0.8844 0.1755 0.8829 0.032 Uiso 1 1 calc R . .
H14B H 0.8347 0.0183 0.8669 0.032 Uiso 1 1 calc R . .
H14C H 0.8006 0.0833 0.9359 0.032 Uiso 1 1 calc R . .
F2 F 0.8725(2) 0.7381(2) 0.53886(9) 0.0256(4) Uani 1 1 d . . .
F3 F 0.8846(2) 0.8508(2) 0.63423(8) 0.0285(5) Uani 1 1 d . . .
F4 F 0.6883(2) 0.8897(2) 0.56700(10) 0.0326(5) Uani 1 1 d . . .
F5 F 0.7082(3) 0.6813(2) 0.61835(10) 0.0340(5) Uani 1 1 d . . .
B1 B 0.7890(4) 0.7893(4) 0.59013(16) 0.0214(7) Uani 1 1 d . . .

loop_
_atom_site_aniso_label
_atom_site_aniso_U_11
_atom_site_aniso_U_22
_atom_site_aniso_U_33
_atom_site_aniso_U_23
_atom_site_aniso_U_13
_atom_site_aniso_U_12
Pd1 0.01162(9) 0.01370(10) 0.00870(9) 0.00028(7) 0.00112(8) -0.00013(7)
F1 0.0417(13) 0.0331(11) 0.0086(8) 0.0004(8) -0.0035(8) -0.0041(9)
N1 0.0139(12) 0.0156(11) 0.0130(11) -0.0007(9) 0.0016(9) 0.0002(9)
N2 0.0195(12) 0.0144(11) 0.0208(12) -0.0010(9) -0.0017(12) 0.0000(10)
N3 0.0158(12) 0.0191(12) 0.0092(11) 0.0007(9) 0.0023(9) -0.0008(10)
C1 0.0213(14) 0.0183(13) 0.0158(14) -0.0021(11) -0.0006(12) -0.0046(11)
C2 0.0213(15) 0.0204(14) 0.0168(14) -0.0030(11) 0.0027(12) -0.0014(12)
C3 0.0195(15) 0.0308(16) 0.0155(14) -0.0021(12) -0.0020(12) 0.0027(12)
C4 0.0216(15) 0.0270(15) 0.0157(14) -0.0063(11) 0.0017(12) 0.0029(12)
C5 0.0145(13) 0.0202(15) 0.0169(14) -0.0003(11) 0.0052(10) -0.0007(11)
C6 0.0145(15) 0.0185(13) 0.0216(14) 0.0056(10) -0.0005(12) 0.0018(11)
C7 0.0152(13) 0.0146(13) 0.0127(13) 0.0007(10) 0.0008(10) -0.0006(10)
C8 0.0109(13) 0.0201(13) 0.0120(13) 0.0015(10) 0.0009(10) 0.0014(10)
C9 0.0117(13) 0.0150(12) 0.0115(12) -0.0035(9) 0.0002(10) 0.0010(10)
C10 0.0180(14) 0.0168(12) 0.0151(13) 0.0002(10) -0.0015(11) 0.0009(11)
C11 0.0178(15) 0.0284(16) 0.0090(12) -0.0029(11) -0.0009(11) 0.0010(13)
C12 0.0150(14) 0.0225(15) 0.0204(15) -0.0065(12) -0.0021(11) 0.0018(11)
C13 0.0139(13) 0.0163(13) 0.0214(14) 0.0005(11) -0.0002(11) -0.0006(10)
C14 0.0225(16) 0.0237(15) 0.0178(14) 0.0028(11) -0.0031(12) 0.0055(12)
F2 0.0246(10) 0.0360(11) 0.0161(9) -0.0089(8) 0.0027(8) 0.0001(9)
F3 0.0274(10) 0.0436(12) 0.0147(9) -0.0091(8) -0.0007(7) -0.0099(9)
F4 0.0290(11) 0.0385(11) 0.0301(11) -0.0035(9) -0.0018(9) 0.0075(9)
F5 0.0343(12) 0.0453(12) 0.0226(10) 0.0020(8) 0.0010(9) -0.0141(10)
B1 0.0205(18) 0.0320(18) 0.0118(14) -0.0055(12) 0.0033(13) -0.0062(15)

loop_
_atom_type_symbol
_atom_type_description
_atom_type_scat_dispersion_real
_atom_type_scat_dispersion_imag
_atom_type_scat_source
C C .0033 .0016 'International Tables Vol C Tables 4.2.6.8 and 6.1.1.4'
H H .0000 .0000 'International Tables Vol C Tables 4.2.6.8 and 6.1.1.4'
B B .0013 .0007 'International Tables Vol C Tables 4.2.6.8 and 6.1.1.4'
F F .0171 .0103 'International Tables Vol C Tables 4.2.6.8 and 6.1.1.4'
N N .0061 .0033 'International Tables Vol C Tables 4.2.6.8 and 6.1.1.4'
Pd Pd -.9988 1.0072 'International Tables Vol C Tables 4.2.6.8 and 6.1.1.4'

loop_
_geom_angle_atom_site_label_1
_geom_angle_atom_site_label_2
_geom_angle_atom_site_label_3
_geom_angle
_geom_angle_site_symmetry_1
_geom_angle_site_symmetry_3
_geom_angle_publ_flag
C9 Pd1 N3 80.82(11) . . ?
C9 Pd1 N1 100.33(10) . . ?
N3 Pd1 N1 177.99(11) . . ?
C9 Pd1 N2 175.22(10) . . ?
N3 Pd1 N2 94.48(9) . . ?
N1 Pd1 N2 84.35(9) . . ?
C6 N1 C1 110.2(2) . . ?
C6 N1 C5 108.9(2) . . ?
C1 N1 C5 106.3(2) . . ?
C6 N1 Pd1 111.25(18) . . ?
C1 N1 Pd1 104.35(17) . . ?
C5 N1 Pd1 115.63(17) . . ?
C2 N2 C4 110.2(2) . . ?
C2 N2 C3 109.9(3) . . ?
C4 N2 C3 109.0(2) . . ?
C2 N2 Pd1 105.27(18) . . ?
C4 N2 Pd1 113.77(19) . . ?
C3 N2 Pd1 108.54(18) . . ?
C7 N3 Pd1 109.65(16) . . ?
C7 N3 H3A 109.7 . . ?
Pd1 N3 H3A 109.7 . . ?
C7 N3 H3B 109.7 . . ?
Pd1 N3 H3B 109.7 . . ?
H3A N3 H3B 108.2 . . ?
N1 C1 C2 110.8(2) . . ?
N1 C1 H1A 109.5 . . ?
C2 C1 H1A 109.5 . . ?
N1 C1 H1B 109.5 . . ?
C2 C1 H1B 109.5 . . ?
H1A C1 H1B 108.1 . . ?
N2 C2 C1 109.7(2) . . ?
N2 C2 H2A 109.7 . . ?
C1 C2 H2A 109.7 . . ?
N2 C2 H2B 109.7 . . ?
C1 C2 H2B 109.7 . . ?
H2A C2 H2B 108.2 . . ?
N2 C3 H3C 109.5 . . ?
N2 C3 H3D 109.5 . . ?
H3C C3 H3D 109.5 . . ?
N2 C3 H3E 109.5 . . ?
H3C C3 H3E 109.5 . . ?
H3D C3 H3E 109.5 . . ?
N2 C4 H4A 109.5 . . ?
N2 C4 H4B 109.5 . . ?
H4A C4 H4B 109.5 . . ?
N2 C4 H4C 109.5 . . ?
H4A C4 H4C 109.5 . . ?
H4B C4 H4C 109.5 . . ?
N1 C5 H5A 109.5 . . ?
N1 C5 H5B 109.5 . . ?
H5A C5 H5B 109.5 . . ?
N1 C5 H5C 109.5 . . ?
H5A C5 H5C 109.5 . . ?
H5B C5 H5C 109.5 . . ?
N1 C6 H6A 109.5 . . ?
N1 C6 H6B 109.5 . . ?
H6A C6 H6B 109.5 . . ?
N1 C6 H6C 109.5 . . ?
H6A C6 H6C 109.5 . . ?
H6B C6 H6C 109.5 . . ?
N3 C7 C8 105.9(2) . . ?
N3 C7 C14 108.7(2) . . ?
C8 C7 C14 112.7(2) . . ?
N3 C7 H7 109.8 . . ?
C8 C7 H7 109.8 . . ?
C14 C7 H7 109.8 . . ?
C13 C8 C9 122.3(3) . . ?
C13 C8 C7 121.2(3) . . ?
C9 C8 C7 116.5(2) . . ?
C10 C9 C8 117.1(2) . . ?
C10 C9 Pd1 130.0(2) . . ?
C8 C9 Pd1 112.9(2) . . ?
C11 C10 C9 118.9(3) . . ?
C11 C10 H10 120.5 . . ?
C9 C10 H10 120.5 . . ?
C12 C11 F1 117.6(3) . . ?
C12 C11 C10 124.9(3) . . ?
F1 C11 C10 117.5(3) . . ?
C11 C12 C13 116.5(3) . . ?
C11 C12 H12 121.7 . . ?
C13 C12 H12 121.7 . . ?
C8 C13 C12 120.2(3) . . ?
C8 C13 H13 119.9 . . ?
C12 C13 H13 119.9 . . ?
C7 C14 H14A 109.5 . . ?
C7 C14 H14B 109.5 . . ?
H14A C14 H14B 109.5 . . ?
C7 C14 H14C 109.5 . . ?
H14A C14 H14C 109.5 . . ?
H14B C14 H14C 109.5 . . ?
F5 B1 F3 110.5(3) . . ?
F5 B1 F2 110.1(3) . . ?
F3 B1 F2 109.5(3) . . ?
F5 B1 F4 108.8(3) . . ?
F3 B1 F4 109.5(3) . . ?
F2 B1 F4 108.4(3) . . ?

loop_
_geom_bond_atom_site_label_1
_geom_bond_atom_site_label_2
_geom_bond_distance
_geom_bond_site_symmetry_2
_geom_bond_publ_flag
Pd1 C9 2.003(3) . ?
Pd1 N3 2.047(2) . ?
Pd1 N1 2.111(2) . ?
Pd1 N2 2.170(2) . ?
F1 C11 1.372(3) . ?
N1 C6 1.471(4) . ?
N1 C1 1.488(4) . ?
N1 C5 1.490(4) . ?
N2 C2 1.470(4) . ?
N2 C4 1.479(4) . ?
N2 C3 1.497(4) . ?
N3 C7 1.490(4) . ?
N3 H3A 0.9200 . ?
N3 H3B 0.9200 . ?
C1 C2 1.511(4) . ?
C1 H1A 0.9900 . ?
C1 H1B 0.9900 . ?
C2 H2A 0.9900 . ?
C2 H2B 0.9900 . ?
C3 H3C 0.9800 . ?
C3 H3D 0.9800 . ?
C3 H3E 0.9800 . ?
C4 H4A 0.9800 . ?
C4 H4B 0.9800 . ?
C4 H4C 0.9800 . ?
C5 H5A 0.9800 . ?
C5 H5B 0.9800 . ?
C5 H5C 0.9800 . ?
C6 H6A 0.9800 . ?
C6 H6B 0.9800 . ?
C6 H6C 0.9800 . ?
C7 C8 1.511(4) . ?
C7 C14 1.520(4) . ?
C7 H7 1.0000 . ?
C8 C13 1.380(4) . ?
C8 C9 1.411(4) . ?
C9 C10 1.396(4) . ?
C10 C11 1.380(4) . ?
C10 H10 0.9500 . ?
C11 C12 1.366(5) . ?
C12 C13 1.403(4) . ?
C12 H12 0.9500 . ?
C13 H13 0.9500 . ?
C14 H14A 0.9800 . ?
C14 H14B 0.9800 . ?
C14 H14C 0.9800 . ?
F2 B1 1.393(4) . ?
F3 B1 1.386(4) . ?
F4 B1 1.399(4) . ?
F5 B1 1.388(4) . ?

loop_
_geom_torsion_atom_site_label_1
_geom_torsion_atom_site_label_2
_geom_torsion_atom_site_label_3
_geom_torsion_atom_site_label_4
_geom_torsion
_geom_torsion_site_symmetry_1
_geom_torsion_site_symmetry_2
_geom_torsion_site_symmetry_3
_geom_torsion_site_symmetry_4
_geom_torsion_publ_flag
C9 Pd1 N1 C6 79.79(19) . . . . ?
N3 Pd1 N1 C6 -156(3) . . . . ?
N2 Pd1 N1 C6 -101.23(19) . . . . ?
C9 Pd1 N1 C1 -161.45(18) . . . . ?
N3 Pd1 N1 C1 -37(3) . . . . ?
N2 Pd1 N1 C1 17.53(18) . . . . ?
C9 Pd1 N1 C5 -45.1(2) . . . . ?
N3 Pd1 N1 C5 80(3) . . . . ?
N2 Pd1 N1 C5 133.9(2) . . . . ?
C9 Pd1 N2 C2 179(33) . . . . ?
N3 Pd1 N2 C2 -170.4(2) . . . . ?
N1 Pd1 N2 C2 11.22(19) . . . . ?
C9 Pd1 N2 C4 -60.1(14) . . . . ?
N3 Pd1 N2 C4 -49.6(2) . . . . ?
N1 Pd1 N2 C4 132.0(2) . . . . ?
C9 Pd1 N2 C3 61.4(14) . . . . ?
N3 Pd1 N2 C3 71.9(2) . . . . ?
N1 Pd1 N2 C3 -106.4(2) . . . . ?
C9 Pd1 N3 C7 32.77(19) . . . . ?
N1 Pd1 N3 C7 -92(3) . . . . ?
N2 Pd1 N3 C7 -146.34(19) . . . . ?
C6 N1 C1 C2 75.1(3) . . . . ?
C5 N1 C1 C2 -167.1(2) . . . . ?
Pd1 N1 C1 C2 -44.4(3) . . . . ?
C4 N2 C2 C1 -161.3(3) . . . . ?
C3 N2 C2 C1 78.5(3) . . . . ?
Pd1 N2 C2 C1 -38.2(3) . . . . ?
N1 C1 C2 N2 58.4(3) . . . . ?
Pd1 N3 C7 C8 -39.3(3) . . . . ?
Pd1 N3 C7 C14 82.0(2) . . . . ?
N3 C7 C8 C13 -154.8(3) . . . . ?
C14 C7 C8 C13 86.6(3) . . . . ?
N3 C7 C8 C9 26.1(3) . . . . ?
C14 C7 C8 C9 -92.6(3) . . . . ?
C13 C8 C9 C10 2.4(4) . . . . ?
C7 C8 C9 C10 -178.5(3) . . . . ?
C13 C8 C9 Pd1 -179.3(2) . . . . ?
C7 C8 C9 Pd1 -0.2(3) . . . . ?
N3 Pd1 C9 C10 160.1(3) . . . . ?
N1 Pd1 C9 C10 -21.6(3) . . . . ?
N2 Pd1 C9 C10 170.7(12) . . . . ?
N3 Pd1 C9 C8 -18.0(2) . . . . ?
N1 Pd1 C9 C8 160.3(2) . . . . ?
N2 Pd1 C9 C8 -7.4(14) . . . . ?
C8 C9 C10 C11 -3.3(4) . . . . ?
Pd1 C9 C10 C11 178.7(2) . . . . ?
C9 C10 C11 C12 1.9(5) . . . . ?
C9 C10 C11 F1 -178.9(3) . . . . ?
F1 C11 C12 C13 -178.5(3) . . . . ?
C10 C11 C12 C13 0.7(5) . . . . ?
C9 C8 C13 C12 0.2(5) . . . . ?
C7 C8 C13 C12 -178.9(3) . . . . ?
C11 C12 C13 C8 -1.7(5) . . . . ?
